data_7025313
loop_
_publ_author_name
'Xu, Xin'
'Chen, Yaofeng'
'Zou, Gang'
'Sun, Jie'

_publ_section_title
;
 Single, double and triple deprotonation of a beta-diketimine bearing
 pendant pyridyl group and the corresponding rare-earth metal complexes.
;
_journal_issue 16
_journal_name_full 'Dalton transactions (Cambridge, England : 2003)'
_journal_page_first 3952
_journal_page_last 3958
_journal_paper_doi 10.1039/b926898g
_journal_volume 39
_journal_year 2010
_chemical_formula_sum 'C35 H66 N5 Si4 Y'
_chemical_formula_weight 758.20
_chemical_name_systematic
;
?
;
_space_group_IT_number 14
_symmetry_cell_setting monoclinic
_symmetry_space_group_name_Hall '-P 2ybc'
_symmetry_space_group_name_H-M 'P 1 21/c 1'
_atom_sites_solution_hydrogens geom
_atom_sites_solution_primary direct
_atom_sites_solution_secondary difmap
_audit_creation_method SHELXL-97
_cell_angle_alpha 90.00
_cell_angle_beta 93.836(2)
_cell_angle_gamma 90.00
_cell_formula_units_Z 4
_cell_length_a 20.1051(19)
_cell_length_b 12.0332(11)
_cell_length_c 18.0092(18)
_cell_measurement_reflns_used 3094
_cell_measurement_temperature 293(2)
_cell_measurement_theta_max 39.915
_cell_measurement_theta_min 4.484
_cell_volume 4347.2(7)
_computing_cell_refinement 'Bruker SMART'
_computing_data_collection 'Bruker SMART'
_computing_data_reduction 'Bruker SHELXTL'
_computing_molecular_graphics 'Bruker SHELXTL'
_computing_publication_material 'Bruker SHELXTL'
_computing_structure_refinement 'SHELXL-97 (Sheldrick, 1997)'
_computing_structure_solution 'SHELXS-97 (Sheldrick, 1990)'
_diffrn_ambient_temperature 293(2)
_diffrn_measured_fraction_theta_full 0.997
_diffrn_measured_fraction_theta_max 0.997
_diffrn_measurement_device_type 'CCD area detector'
_diffrn_measurement_method 'phi and omega scans'
_diffrn_radiation_monochromator graphite
_diffrn_radiation_source 'fine-focus sealed tube'
_diffrn_radiation_type MoK\a
_diffrn_radiation_wavelength 0.71073
_diffrn_reflns_av_R_equivalents 0.1102
_diffrn_reflns_av_sigmaI/netI 0.1547
_diffrn_reflns_limit_h_max 25
_diffrn_reflns_limit_h_min -20
_diffrn_reflns_limit_k_max 12
_diffrn_reflns_limit_k_min -15
_diffrn_reflns_limit_l_max 23
_diffrn_reflns_limit_l_min -21
_diffrn_reflns_number 25104
_diffrn_reflns_theta_full 27.00
_diffrn_reflns_theta_max 27.00
_diffrn_reflns_theta_min 1.97
_exptl_absorpt_coefficient_mu 1.480
_exptl_absorpt_correction_T_max 1.0000
_exptl_absorpt_correction_T_min 0.6619
_exptl_absorpt_correction_type empirical
_exptl_absorpt_process_details sadabs
_exptl_crystal_colour colorless
_exptl_crystal_density_diffrn 1.158
_exptl_crystal_density_method 'not measured'
_exptl_crystal_description prismatic
_exptl_crystal_F_000 1624
_exptl_crystal_size_max 0.398
_exptl_crystal_size_mid 0.357
_exptl_crystal_size_min 0.168
_refine_diff_density_max 0.774
_refine_diff_density_min -0.463
_refine_diff_density_rms 0.071
_refine_ls_extinction_method none
_refine_ls_goodness_of_fit_ref 0.937
_refine_ls_hydrogen_treatment constr
_refine_ls_matrix_type full
_refine_ls_number_parameters 424
_refine_ls_number_reflns 9469
_refine_ls_number_restraints 0
_refine_ls_restrained_S_all 0.937
_refine_ls_R_factor_all 0.1135
_refine_ls_R_factor_gt 0.0508
_refine_ls_shift/su_max 0.001
_refine_ls_shift/su_mean 0.000
_refine_ls_structure_factor_coef Fsqd
_refine_ls_weighting_details
; calc
[0.00000+1.00000exp(2.00(sin\q/\l)^2^)]/
[\s^2^(Fo^2^)+0.0000+0.0000*P+(0.0393P)^2^+0.0000sin\q/\l]
where P = 0.33333Fo^2^ + 0.66667Fc^2^
;
_refine_ls_weighting_scheme calc
_refine_ls_wR_factor_gt 0.1068
_refine_ls_wR_factor_ref 0.1246
_reflns_number_gt 4561
_reflns_number_total 9469
_reflns_threshold_expression >2sigma(I)
_cod_data_source_file b926898g.txt
_cod_data_source_block cd29199
_cod_depositor_comments
;
The following automatic conversions were performed:

'_symmetry_cell_setting' value 'Monoclinic' changed to 'monoclinic'
according to /home/saulius/struct/CIF-dictionaries/cif_core.dic
dictionary named 'cif_core.dic' version 2.4.2 from 2011-04-26.

Automatic conversion script
Id: cif_fix_values 1891 2012-01-12 08:04:46Z andrius 
;
_cod_original_sg_symbol_H-M P2(1)/c
_cod_database_code 7025313

loop_
_symmetry_equiv_pos_as_xyz
'x, y, z'
'-x, y+1/2, -z+1/2'
'-x, -y, -z'
'x, -y-1/2, z-1/2'

loop_
_atom_site_label
_atom_site_type_symbol
_atom_site_fract_x
_atom_site_fract_y
_atom_site_fract_z
_atom_site_U_iso_or_equiv
_atom_site_adp_type
_atom_site_occupancy
_atom_site_symmetry_multiplicity
_atom_site_calc_flag
_atom_site_refinement_flags
Y Y 0.274240(18) 0.48695(3) 0.70084(2) 0.03484(12) Uani 1 1 d .
Si1 Si 0.44471(6) 0.49031(10) 0.77418(7) 0.0481(3) Uani 1 1 d .
Si2 Si 0.34566(6) 0.57356(10) 0.87106(7) 0.0516(3) Uani 1 1 d .
Si3 Si 0.18685(6) 0.27646(10) 0.60953(8) 0.0562(4) Uani 1 1 d .
Si4 Si 0.24750(6) 0.20800(9) 0.75710(8) 0.0536(4) Uani 1 1 d .
N1 N 0.17798(16) 0.6017(2) 0.69793(18) 0.0424(8) Uani 1 1 d .
N2 N 0.29822(16) 0.6304(3) 0.62193(18) 0.0443(9) Uani 1 1 d .
N3 N 0.34322(16) 0.4274(3) 0.59730(18) 0.0431(8) Uani 1 1 d .
N4 N 0.36183(16) 0.5152(2) 0.78730(17) 0.0426(8) Uani 1 1 d .
N5 N 0.23208(15) 0.3105(2) 0.69144(18) 0.0414(8) Uani 1 1 d .
C1 C 0.1462(2) 0.7760(4) 0.7601(3) 0.0630(13) Uani 1 1 d .
H1A H 0.1023 0.7449 0.7529 0.094 Uiso 1 1 calc R
H1B H 0.1465 0.8492 0.7389 0.094 Uiso 1 1 calc R
H1C H 0.1589 0.7800 0.8123 0.094 Uiso 1 1 calc R
C2 C 0.1947(2) 0.7035(3) 0.7225(2) 0.0458(10) Uani 1 1 d .
C3 C 0.2571(2) 0.7496(3) 0.7128(2) 0.0495(11) Uani 1 1 d .
H3 H 0.2723 0.8017 0.7481 0.059 Uiso 1 1 calc R
C4 C 0.2996(2) 0.7263(3) 0.6559(2) 0.0500(11) Uani 1 1 d .
C5 C 0.3446(3) 0.8195(4) 0.6351(3) 0.0863(18) Uani 1 1 d .
H5A H 0.3880 0.7905 0.6272 0.129 Uiso 1 1 calc R
H5B H 0.3480 0.8734 0.6745 0.129 Uiso 1 1 calc R
H5C H 0.3264 0.8542 0.5902 0.129 Uiso 1 1 calc R
C6 C 0.3308(2) 0.6160(4) 0.5523(3) 0.0634(14) Uani 1 1 d .
H6A H 0.3675 0.6682 0.5510 0.076 Uiso 1 1 calc R
H6B H 0.2992 0.6326 0.5108 0.076 Uiso 1 1 calc R
C7 C 0.3564(2) 0.5014(3) 0.5441(2) 0.0496(10) Uani 1 1 d .
C8 C 0.3679(2) 0.3239(4) 0.5915(2) 0.0516(11) Uani 1 1 d .
H8 H 0.3578 0.2714 0.6268 0.062 Uiso 1 1 calc R
C9 C 0.3940(3) 0.4733(4) 0.4857(3) 0.0691(14) Uani 1 1 d .
H9 H 0.4010 0.5251 0.4487 0.083 Uiso 1 1 calc R
C10 C 0.1081(2) 0.5853(3) 0.6758(3) 0.0481(11) Uani 1 1 d .
C11 C 0.0828(2) 0.6306(4) 0.6075(3) 0.0614(13) Uani 1 1 d .
C12 C 0.0172(3) 0.6127(5) 0.5844(3) 0.0834(17) Uani 1 1 d .
H12 H 0.0004 0.6411 0.5389 0.100 Uiso 1 1 calc R
C13 C -0.0238(3) 0.5538(5) 0.6273(4) 0.0913(19) Uani 1 1 d .
H13 H -0.0682 0.5429 0.6109 0.110 Uiso 1 1 calc R
C14 C 0.0000(3) 0.5109(4) 0.6942(4) 0.0778(16) Uani 1 1 d .
H14 H -0.0286 0.4710 0.7228 0.093 Uiso 1 1 calc R
C15 C 0.0661(2) 0.5256(4) 0.7205(3) 0.0585(12) Uani 1 1 d .
C16 C 0.1260(3) 0.7028(4) 0.5599(3) 0.0754(15) Uani 1 1 d .
H16 H 0.1724 0.6959 0.5795 0.090 Uiso 1 1 calc R
C17 C 0.1063(4) 0.8260(5) 0.5631(3) 0.115(2) Uani 1 1 d .
H17A H 0.0616 0.8352 0.5416 0.172 Uiso 1 1 calc R
H17B H 0.1363 0.8693 0.5356 0.172 Uiso 1 1 calc R
H17C H 0.1087 0.8503 0.6139 0.172 Uiso 1 1 calc R
C18 C 0.1222(3) 0.6687(5) 0.4775(3) 0.103(2) Uani 1 1 d .
H18A H 0.1302 0.5903 0.4737 0.154 Uiso 1 1 calc R
H18B H 0.1553 0.7086 0.4522 0.154 Uiso 1 1 calc R
H18C H 0.0787 0.6859 0.4551 0.154 Uiso 1 1 calc R
C19 C 0.0885(2) 0.4807(4) 0.7966(3) 0.0752(15) Uani 1 1 d .
H19 H 0.1371 0.4891 0.8026 0.090 Uiso 1 1 calc R
C20 C 0.0731(3) 0.3591(5) 0.8078(3) 0.113(2) Uani 1 1 d .
H20A H 0.0257 0.3483 0.8041 0.169 Uiso 1 1 calc R
H20B H 0.0910 0.3360 0.8561 0.169 Uiso 1 1 calc R
H20C H 0.0929 0.3158 0.7703 0.169 Uiso 1 1 calc R
C21 C 0.0591(4) 0.5454(5) 0.8596(4) 0.131(3) Uani 1 1 d .
H21A H 0.0720 0.6220 0.8569 0.197 Uiso 1 1 calc R
H21B H 0.0755 0.5149 0.9066 0.197 Uiso 1 1 calc R
H21C H 0.0114 0.5398 0.8549 0.197 Uiso 1 1 calc R
C22 C 0.4740(2) 0.5433(5) 0.6839(3) 0.0787(16) Uani 1 1 d .
H22A H 0.4621 0.4911 0.6449 0.118 Uiso 1 1 calc R
H22B H 0.5216 0.5521 0.6884 0.118 Uiso 1 1 calc R
H22C H 0.4534 0.6137 0.6722 0.118 Uiso 1 1 calc R
C23 C 0.5064(2) 0.5559(5) 0.8439(3) 0.0757(15) Uani 1 1 d .
H23A H 0.4999 0.6349 0.8439 0.114 Uiso 1 1 calc R
H23B H 0.5509 0.5394 0.8307 0.114 Uiso 1 1 calc R
H23C H 0.5000 0.5268 0.8925 0.114 Uiso 1 1 calc R
C24 C 0.4640(3) 0.3388(4) 0.7785(4) 0.0938(19) Uani 1 1 d .
H24A H 0.4603 0.3124 0.8283 0.141 Uiso 1 1 calc R
H24B H 0.5086 0.3266 0.7641 0.141 Uiso 1 1 calc R
H24C H 0.4331 0.2993 0.7452 0.141 Uiso 1 1 calc R
C25 C 0.3743(3) 0.7218(4) 0.8806(3) 0.0759(15) Uani 1 1 d .
H25A H 0.4116 0.7261 0.9167 0.114 Uiso 1 1 calc R
H25B H 0.3386 0.7670 0.8964 0.114 Uiso 1 1 calc R
H25C H 0.3875 0.7481 0.8334 0.114 Uiso 1 1 calc R
C26 C 0.3809(3) 0.4930(4) 0.9549(2) 0.0797(15) Uani 1 1 d .
H26A H 0.3871 0.4168 0.9413 0.120 Uiso 1 1 calc R
H26B H 0.3504 0.4968 0.9937 0.120 Uiso 1 1 calc R
H26C H 0.4229 0.5245 0.9724 0.120 Uiso 1 1 calc R
C27 C 0.2537(2) 0.5774(4) 0.8847(3) 0.0751(15) Uani 1 1 d .
H27A H 0.2320 0.6265 0.8487 0.113 Uiso 1 1 calc R
H27B H 0.2467 0.6035 0.9339 0.113 Uiso 1 1 calc R
H27C H 0.2354 0.5040 0.8783 0.113 Uiso 1 1 calc R
C28 C 0.2179(3) 0.1489(4) 0.5619(3) 0.0829(17) Uani 1 1 d .
H28A H 0.2645 0.1573 0.5545 0.124 Uiso 1 1 calc R
H28B H 0.1936 0.1396 0.5147 0.124 Uiso 1 1 calc R
H28C H 0.2115 0.0848 0.5924 0.124 Uiso 1 1 calc R
C29 C 0.1897(3) 0.3937(4) 0.5409(3) 0.0757(15) Uani 1 1 d .
H29A H 0.1902 0.4634 0.5669 0.114 Uiso 1 1 calc R
H29B H 0.1511 0.3904 0.5065 0.114 Uiso 1 1 calc R
H29C H 0.2292 0.3873 0.5140 0.114 Uiso 1 1 calc R
C30 C 0.0961(2) 0.2518(5) 0.6170(3) 0.0918(18) Uani 1 1 d .
H30A H 0.0900 0.1940 0.6527 0.138 Uiso 1 1 calc R
H30B H 0.0761 0.2297 0.5694 0.138 Uiso 1 1 calc R
H30C H 0.0754 0.3189 0.6328 0.138 Uiso 1 1 calc R
C31 C 0.3208(2) 0.1187(4) 0.7405(3) 0.0800(17) Uani 1 1 d .
H31A H 0.3149 0.0859 0.6919 0.120 Uiso 1 1 calc R
H31B H 0.3246 0.0610 0.7774 0.120 Uiso 1 1 calc R
H31C H 0.3605 0.1631 0.7436 0.120 Uiso 1 1 calc R
C32 C 0.2671(3) 0.2687(4) 0.8518(3) 0.0867(17) Uani 1 1 d .
H32A H 0.3032 0.3205 0.8499 0.130 Uiso 1 1 calc R
H32B H 0.2796 0.2103 0.8863 0.130 Uiso 1 1 calc R
H32C H 0.2284 0.3064 0.8679 0.130 Uiso 1 1 calc R
C33 C 0.1784(3) 0.1046(4) 0.7666(3) 0.092(2) Uani 1 1 d .
H33A H 0.1379 0.1433 0.7752 0.137 Uiso 1 1 calc R
H33B H 0.1898 0.0559 0.8077 0.137 Uiso 1 1 calc R
H33C H 0.1722 0.0618 0.7217 0.137 Uiso 1 1 calc R
C8A C 0.4076(2) 0.2923(4) 0.5354(3) 0.0657(14) Uani 1 1 d .
H8A H 0.4250 0.2208 0.5337 0.079 Uiso 1 1 calc R
C9A C 0.4207(3) 0.3700(5) 0.4821(3) 0.0770(16) Uani 1 1 d .
H9A H 0.4476 0.3517 0.4439 0.092 Uiso 1 1 calc R

loop_
_atom_site_aniso_label
_atom_site_aniso_U_11
_atom_site_aniso_U_22
_atom_site_aniso_U_33
_atom_site_aniso_U_23
_atom_site_aniso_U_13
_atom_site_aniso_U_12
Y 0.0400(2) 0.0314(2) 0.0333(2) -0.00009(18) 0.00418(15) -0.00155(18)
Si1 0.0434(7) 0.0492(7) 0.0513(7) -0.0042(6) -0.0003(5) -0.0031(6)
Si2 0.0615(8) 0.0577(8) 0.0352(7) -0.0034(6) 0.0005(6) 0.0043(7)
Si3 0.0551(8) 0.0531(8) 0.0603(9) -0.0146(6) 0.0027(7) -0.0078(6)
Si4 0.0617(8) 0.0353(6) 0.0656(9) 0.0047(6) 0.0173(7) -0.0038(6)
N1 0.049(2) 0.0380(19) 0.040(2) 0.0026(15) 0.0037(17) 0.0015(16)
N2 0.057(2) 0.0356(19) 0.042(2) 0.0087(16) 0.0105(18) 0.0022(16)
N3 0.049(2) 0.044(2) 0.038(2) -0.0012(16) 0.0078(17) -0.0045(17)
N4 0.056(2) 0.0383(18) 0.0340(18) -0.0046(15) 0.0026(15) 0.0020(16)
N5 0.046(2) 0.0354(18) 0.044(2) -0.0044(15) 0.0086(17) -0.0038(15)
C1 0.072(3) 0.052(3) 0.065(3) -0.016(2) 0.007(3) 0.004(3)
C2 0.057(3) 0.040(2) 0.041(3) 0.0031(19) 0.003(2) 0.005(2)
C3 0.054(3) 0.040(2) 0.053(3) -0.006(2) -0.005(2) -0.004(2)
C4 0.053(3) 0.038(2) 0.058(3) 0.011(2) -0.003(2) -0.003(2)
C5 0.090(4) 0.055(3) 0.117(5) 0.009(3) 0.029(4) -0.016(3)
C6 0.081(4) 0.055(3) 0.056(3) 0.011(2) 0.021(3) -0.001(3)
C7 0.055(3) 0.054(3) 0.040(2) -0.002(2) 0.005(2) -0.005(2)
C8 0.062(3) 0.048(3) 0.045(3) -0.007(2) 0.005(2) 0.000(2)
C9 0.089(4) 0.075(3) 0.046(3) -0.002(3) 0.025(3) -0.001(3)
C10 0.039(3) 0.044(2) 0.061(3) -0.014(2) -0.001(2) 0.005(2)
C11 0.052(3) 0.069(3) 0.062(3) -0.007(3) -0.011(3) 0.010(3)
C12 0.066(4) 0.104(4) 0.077(4) -0.002(3) -0.019(3) 0.015(3)
C13 0.052(4) 0.110(5) 0.110(6) -0.027(4) -0.016(4) 0.005(3)
C14 0.051(3) 0.077(4) 0.107(5) -0.015(4) 0.018(3) -0.001(3)
C15 0.044(3) 0.058(3) 0.074(4) -0.009(3) 0.008(2) 0.003(2)
C16 0.087(4) 0.086(4) 0.051(3) 0.009(3) -0.015(3) -0.002(3)
C17 0.183(7) 0.079(4) 0.083(5) 0.007(3) 0.008(5) 0.002(5)
C18 0.140(6) 0.107(5) 0.059(4) 0.003(3) -0.012(4) 0.023(4)
C19 0.048(3) 0.090(4) 0.089(4) 0.019(3) 0.016(3) -0.011(3)
C20 0.154(6) 0.078(4) 0.111(6) 0.016(4) 0.054(5) 0.019(4)
C21 0.217(8) 0.095(5) 0.084(5) -0.013(4) 0.026(5) -0.008(5)
C22 0.063(3) 0.111(4) 0.062(4) -0.006(3) 0.010(3) -0.028(3)
C23 0.053(3) 0.105(4) 0.068(4) -0.008(3) -0.001(3) -0.015(3)
C24 0.074(4) 0.060(3) 0.147(6) -0.007(4) 0.008(4) 0.010(3)
C25 0.103(4) 0.063(3) 0.061(4) -0.024(3) -0.002(3) 0.007(3)
C26 0.086(4) 0.110(4) 0.042(3) 0.010(3) -0.003(3) 0.016(3)
C27 0.088(4) 0.089(4) 0.050(3) 0.006(3) 0.015(3) 0.018(3)
C28 0.103(4) 0.071(3) 0.075(4) -0.031(3) 0.003(3) -0.008(3)
C29 0.081(4) 0.079(4) 0.064(4) -0.010(3) -0.013(3) -0.001(3)
C30 0.067(4) 0.108(5) 0.099(5) -0.020(4) -0.007(3) -0.017(3)
C31 0.081(4) 0.062(3) 0.098(5) 0.015(3) 0.019(3) 0.011(3)
C32 0.128(5) 0.070(3) 0.062(4) 0.013(3) 0.006(3) -0.007(3)
C33 0.090(4) 0.055(3) 0.133(6) 0.023(3) 0.033(4) -0.019(3)
C8A 0.074(3) 0.056(3) 0.068(4) -0.016(3) 0.013(3) 0.007(3)
C9A 0.094(4) 0.087(4) 0.054(4) -0.013(3) 0.033(3) 0.004(3)

loop_
_atom_type_symbol
_atom_type_description
_atom_type_scat_dispersion_real
_atom_type_scat_dispersion_imag
_atom_type_scat_source
C C 0.0033 0.0016 'International Tables Vol C Tables 4.2.6.8 and 6.1.1.4'
H H 0.0000 0.0000 'International Tables Vol C Tables 4.2.6.8 and 6.1.1.4'
N N 0.0061 0.0033 'International Tables Vol C Tables 4.2.6.8 and 6.1.1.4'
Si Si 0.0817 0.0704 'International Tables Vol C Tables 4.2.6.8 and 6.1.1.4'
Y Y -2.7962 3.5667 'International Tables Vol C Tables 4.2.6.8 and 6.1.1.4'

loop_
_geom_angle_atom_site_label_1
_geom_angle_atom_site_label_2
_geom_angle_atom_site_label_3
_geom_angle
N5 Y N4 116.81(11)
N5 Y N2 137.76(12)
N4 Y N2 97.14(12)
N5 Y N1 103.91(11)
N4 Y N1 121.04(11)
N2 Y N1 75.82(11)
N5 Y N3 84.28(10)
N4 Y N3 96.29(11)
N2 Y N3 66.81(11)
N1 Y N3 129.91(11)
N4 Si1 C24 111.4(2)
N4 Si1 C22 115.0(2)
C24 Si1 C22 106.9(2)
N4 Si1 C23 115.88(19)
C24 Si1 C23 104.9(3)
C22 Si1 C23 101.8(2)
N4 Si2 C25 113.18(19)
N4 Si2 C27 111.7(2)
C25 Si2 C27 105.3(2)
N4 Si2 C26 114.19(19)
C25 Si2 C26 108.5(2)
C27 Si2 C26 103.1(2)
N5 Si3 C30 116.0(2)
N5 Si3 C29 110.24(19)
C30 Si3 C29 103.9(2)
N5 Si3 C28 114.2(2)
C30 Si3 C28 105.0(2)
C29 Si3 C28 106.7(2)
N5 Si4 C31 114.24(19)
N5 Si4 C32 111.29(19)
C31 Si4 C32 104.6(3)
N5 Si4 C33 115.8(2)
C31 Si4 C33 103.3(2)
C32 Si4 C33 106.6(2)
C2 N1 C10 115.7(3)
C2 N1 Y 109.8(3)
C10 N1 Y 134.5(2)
C4 N2 C6 120.7(3)
C4 N2 Y 111.8(3)
C6 N2 Y 124.2(2)
C7 N3 C8 117.6(3)
C7 N3 Y 119.1(3)
C8 N3 Y 123.3(3)
Si2 N4 Si1 115.69(19)
Si2 N4 Y 118.37(16)
Si1 N4 Y 125.83(16)
Si4 N5 Si3 118.43(18)
Si4 N5 Y 124.40(17)
Si3 N5 Y 116.99(16)
C2 C1 H1A 109.5
C2 C1 H1B 109.5
H1A C1 H1B 109.5
C2 C1 H1C 109.5
H1A C1 H1C 109.5
H1B C1 H1C 109.5
N1 C2 C3 122.2(4)
N1 C2 C1 121.6(4)
C3 C2 C1 116.2(4)
C2 C3 C4 127.4(4)
C2 C3 H3 116.3
C4 C3 H3 116.3
N2 C4 C3 121.6(4)
N2 C4 C5 122.4(4)
C3 C4 C5 116.0(4)
C4 C5 H5A 109.5
C4 C5 H5B 109.5
H5A C5 H5B 109.5
C4 C5 H5C 109.5
H5A C5 H5C 109.5
H5B C5 H5C 109.5
N2 C6 C7 112.0(3)
N2 C6 H6A 109.2
C7 C6 H6A 109.2
N2 C6 H6B 109.2
C7 C6 H6B 109.2
H6A C6 H6B 107.9
N3 C7 C9 121.7(4)
N3 C7 C6 117.2(3)
C9 C7 C6 121.0(4)
N3 C8 C8A 123.0(4)
N3 C8 H8 118.5
C8A C8 H8 118.5
C9A C9 C7 120.0(4)
C9A C9 H9 120.0
C7 C9 H9 120.0
C15 C10 C11 120.2(4)
C15 C10 N1 121.5(4)
C11 C10 N1 118.3(4)
C12 C11 C10 119.1(5)
C12 C11 C16 119.2(5)
C10 C11 C16 121.6(4)
C13 C12 C11 120.9(6)
C13 C12 H12 119.5
C11 C12 H12 119.5
C12 C13 C14 120.4(5)
C12 C13 H13 119.8
C14 C13 H13 119.8
C13 C14 C15 121.4(5)
C13 C14 H14 119.3
C15 C14 H14 119.3
C14 C15 C10 117.9(5)
C14 C15 C19 118.8(5)
C10 C15 C19 123.3(4)
C11 C16 C17 111.7(5)
C11 C16 C18 113.3(5)
C17 C16 C18 107.3(4)
C11 C16 H16 108.1
C17 C16 H16 108.1
C18 C16 H16 108.1
C16 C17 H17A 109.5
C16 C17 H17B 109.5
H17A C17 H17B 109.5
C16 C17 H17C 109.5
H17A C17 H17C 109.5
H17B C17 H17C 109.5
C16 C18 H18A 109.5
C16 C18 H18B 109.5
H18A C18 H18B 109.5
C16 C18 H18C 109.5
H18A C18 H18C 109.5
H18B C18 H18C 109.5
C20 C19 C15 114.6(5)
C20 C19 C21 107.5(4)
C15 C19 C21 112.6(5)
C20 C19 H19 107.3
C15 C19 H19 107.3
C21 C19 H19 107.3
C19 C20 H20A 109.5
C19 C20 H20B 109.5
H20A C20 H20B 109.5
C19 C20 H20C 109.5
H20A C20 H20C 109.5
H20B C20 H20C 109.5
C19 C21 H21A 109.5
C19 C21 H21B 109.5
H21A C21 H21B 109.5
C19 C21 H21C 109.5
H21A C21 H21C 109.5
H21B C21 H21C 109.5
Si1 C22 H22A 109.5
Si1 C22 H22B 109.5
H22A C22 H22B 109.5
Si1 C22 H22C 109.5
H22A C22 H22C 109.5
H22B C22 H22C 109.5
Si1 C23 H23A 109.5
Si1 C23 H23B 109.5
H23A C23 H23B 109.5
Si1 C23 H23C 109.5
H23A C23 H23C 109.5
H23B C23 H23C 109.5
Si1 C24 H24A 109.5
Si1 C24 H24B 109.5
H24A C24 H24B 109.5
Si1 C24 H24C 109.5
H24A C24 H24C 109.5
H24B C24 H24C 109.5
Si2 C25 H25A 109.5
Si2 C25 H25B 109.5
H25A C25 H25B 109.5
Si2 C25 H25C 109.5
H25A C25 H25C 109.5
H25B C25 H25C 109.5
Si2 C26 H26A 109.5
Si2 C26 H26B 109.5
H26A C26 H26B 109.5
Si2 C26 H26C 109.5
H26A C26 H26C 109.5
H26B C26 H26C 109.5
Si2 C27 H27A 109.5
Si2 C27 H27B 109.5
H27A C27 H27B 109.5
Si2 C27 H27C 109.5
H27A C27 H27C 109.5
H27B C27 H27C 109.5
Si3 C28 H28A 109.5
Si3 C28 H28B 109.5
H28A C28 H28B 109.5
Si3 C28 H28C 109.5
H28A C28 H28C 109.5
H28B C28 H28C 109.5
Si3 C29 H29A 109.5
Si3 C29 H29B 109.5
H29A C29 H29B 109.5
Si3 C29 H29C 109.5
H29A C29 H29C 109.5
H29B C29 H29C 109.5
Si3 C30 H30A 109.5
Si3 C30 H30B 109.5
H30A C30 H30B 109.5
Si3 C30 H30C 109.5
H30A C30 H30C 109.5
H30B C30 H30C 109.5
Si4 C31 H31A 109.5
Si4 C31 H31B 109.5
H31A C31 H31B 109.5
Si4 C31 H31C 109.5
H31A C31 H31C 109.5
H31B C31 H31C 109.5
Si4 C32 H32A 109.5
Si4 C32 H32B 109.5
H32A C32 H32B 109.5
Si4 C32 H32C 109.5
H32A C32 H32C 109.5
H32B C32 H32C 109.5
Si4 C33 H33A 109.5
Si4 C33 H33B 109.5
H33A C33 H33B 109.5
Si4 C33 H33C 109.5
H33A C33 H33C 109.5
H33B C33 H33C 109.5
C9A C8A C8 118.0(4)
C9A C8A H8A 121.0
C8 C8A H8A 121.0
C9 C9A C8A 119.6(4)
C9 C9A H9A 120.2
C8A C9A H9A 120.2

loop_
_geom_bond_atom_site_label_1
_geom_bond_atom_site_label_2
_geom_bond_distance
Y N5 2.288(3)
Y N4 2.297(3)
Y N2 2.308(3)
Y N1 2.375(3)
Y N3 2.502(3)
Si1 N4 1.725(3)
Si1 C24 1.865(5)
Si1 C22 1.877(5)
Si1 C23 1.878(5)
Si2 N4 1.715(3)
Si2 C25 1.879(5)
Si2 C27 1.882(5)
Si2 C26 1.892(5)
Si3 N5 1.730(3)
Si3 C30 1.863(5)
Si3 C29 1.880(5)
Si3 C28 1.885(4)
Si4 N5 1.723(3)
Si4 C31 1.864(5)
Si4 C32 1.873(5)
Si4 C33 1.881(5)
N1 C2 1.338(5)
N1 C10 1.447(5)
N2 C4 1.305(5)
N2 C6 1.463(5)
N3 C7 1.346(5)
N3 C8 1.347(5)
C1 C2 1.503(5)
C1 H1A 0.9600
C1 H1B 0.9600
C1 H1C 0.9600
C2 C3 1.392(5)
C3 C4 1.406(6)
C3 H3 0.9300
C4 C5 1.505(5)
C5 H5A 0.9600
C5 H5B 0.9600
C5 H5C 0.9600
C6 C7 1.484(6)
C6 H6A 0.9700
C6 H6B 0.9700
C7 C9 1.378(6)
C8 C8A 1.382(5)
C8 H8 0.9300
C9 C9A 1.357(6)
C9 H9 0.9300
C10 C15 1.402(6)
C10 C11 1.410(6)
C11 C12 1.374(7)
C11 C16 1.531(6)
C12 C13 1.365(7)
C12 H12 0.9300
C13 C14 1.369(8)
C13 H13 0.9300
C14 C15 1.393(7)
C14 H14 0.9300
C15 C19 1.513(7)
C16 C17 1.535(7)
C16 C18 1.537(6)
C16 H16 0.9800
C17 H17A 0.9600
C17 H17B 0.9600
C17 H17C 0.9600
C18 H18A 0.9600
C18 H18B 0.9600
C18 H18C 0.9600
C19 C20 1.512(7)
C19 C21 1.527(7)
C19 H19 0.9800
C20 H20A 0.9600
C20 H20B 0.9600
C20 H20C 0.9600
C21 H21A 0.9600
C21 H21B 0.9600
C21 H21C 0.9600
C22 H22A 0.9600
C22 H22B 0.9600
C22 H22C 0.9600
C23 H23A 0.9600
C23 H23B 0.9600
C23 H23C 0.9600
C24 H24A 0.9600
C24 H24B 0.9600
C24 H24C 0.9600
C25 H25A 0.9600
C25 H25B 0.9600
C25 H25C 0.9600
C26 H26A 0.9600
C26 H26B 0.9600
C26 H26C 0.9600
C27 H27A 0.9600
C27 H27B 0.9600
C27 H27C 0.9600
C28 H28A 0.9600
C28 H28B 0.9600
C28 H28C 0.9600
C29 H29A 0.9600
C29 H29B 0.9600
C29 H29C 0.9600
C30 H30A 0.9600
C30 H30B 0.9600
C30 H30C 0.9600
C31 H31A 0.9600
C31 H31B 0.9600
C31 H31C 0.9600
C32 H32A 0.9600
C32 H32B 0.9600
C32 H32C 0.9600
C33 H33A 0.9600
C33 H33B 0.9600
C33 H33C 0.9600
C8A C9A 1.377(6)
C8A H8A 0.9300
C9A H9A 0.9300

loop_
_geom_torsion_atom_site_label_1
_geom_torsion_atom_site_label_2
_geom_torsion_atom_site_label_3
_geom_torsion_atom_site_label_4
_geom_torsion
N5 Y N1 C2 163.7(3)
N4 Y N1 C2 30.0(3)
N2 Y N1 C2 -59.9(3)
N3 Y N1 C2 -102.1(3)
N5 Y N1 C10 -16.6(4)
N4 Y N1 C10 -150.4(4)
N2 Y N1 C10 119.8(4)
N3 Y N1 C10 77.6(4)
N5 Y N2 C4 157.3(3)
N4 Y N2 C4 -58.1(3)
N1 Y N2 C4 62.1(3)
N3 Y N2 C4 -151.9(3)
N5 Y N2 C6 -43.2(4)
N4 Y N2 C6 101.4(3)
N1 Y N2 C6 -138.3(4)
N3 Y N2 C6 7.6(3)
N5 Y N3 C7 143.5(3)
N4 Y N3 C7 -100.1(3)
N2 Y N3 C7 -5.0(3)
N1 Y N3 C7 40.1(3)
N5 Y N3 C8 -36.2(3)
N4 Y N3 C8 80.3(3)
N2 Y N3 C8 175.4(3)
N1 Y N3 C8 -139.5(3)
C25 Si2 N4 Si1 69.8(3)
C27 Si2 N4 Si1 -171.6(2)
C26 Si2 N4 Si1 -55.1(3)
C25 Si2 N4 Y -106.7(2)
C27 Si2 N4 Y 12.0(3)
C26 Si2 N4 Y 128.5(2)
C24 Si1 N4 Si2 107.8(3)
C22 Si1 N4 Si2 -130.4(2)
C23 Si1 N4 Si2 -11.9(3)
C24 Si1 N4 Y -76.0(3)
C22 Si1 N4 Y 45.8(3)
C23 Si1 N4 Y 164.2(2)
N5 Y N4 Si2 -100.23(18)
N2 Y N4 Si2 105.69(18)
N1 Y N4 Si2 28.0(2)
N3 Y N4 Si2 173.02(17)
N5 Y N4 Si1 83.7(2)
N2 Y N4 Si1 -70.3(2)
N1 Y N4 Si1 -148.06(17)
N3 Y N4 Si1 -3.0(2)
C31 Si4 N5 Si3 83.3(3)
C32 Si4 N5 Si3 -158.5(2)
C33 Si4 N5 Si3 -36.5(3)
C31 Si4 N5 Y -91.7(3)
C32 Si4 N5 Y 26.4(3)
C33 Si4 N5 Y 148.4(2)
C30 Si3 N5 Si4 72.3(3)
C29 Si3 N5 Si4 -170.0(2)
C28 Si3 N5 Si4 -50.0(3)
C30 Si3 N5 Y -112.3(2)
C29 Si3 N5 Y 5.4(2)
C28 Si3 N5 Y 125.4(2)
N4 Y N5 Si4 15.7(2)
N2 Y N5 Si4 155.56(17)
N1 Y N5 Si4 -120.34(19)
N3 Y N5 Si4 109.91(19)
N4 Y N5 Si3 -159.35(15)
N2 Y N5 Si3 -19.5(3)
N1 Y N5 Si3 64.57(18)
N3 Y N5 Si3 -65.18(17)
C10 N1 C2 C3 -149.1(4)
Y N1 C2 C3 30.7(5)
C10 N1 C2 C1 29.0(6)
Y N1 C2 C1 -151.2(3)
N1 C2 C3 C4 27.7(7)
C1 C2 C3 C4 -150.5(4)
C6 N2 C4 C3 165.6(4)
Y N2 C4 C3 -34.0(5)
C6 N2 C4 C5 -12.1(7)
Y N2 C4 C5 148.3(4)
C2 C3 C4 N2 -27.0(7)
C2 C3 C4 C5 150.8(4)
C4 N2 C6 C7 148.6(4)
Y N2 C6 C7 -9.2(5)
C8 N3 C7 C9 -0.2(6)
Y N3 C7 C9 -179.8(3)
C8 N3 C7 C6 -178.1(4)
Y N3 C7 C6 2.2(5)
N2 C6 C7 N3 3.9(6)
N2 C6 C7 C9 -174.1(4)
C7 N3 C8 C8A 2.3(6)
Y N3 C8 C8A -178.1(3)
N3 C7 C9 C9A -2.3(8)
C6 C7 C9 C9A 175.6(5)
C2 N1 C10 C15 -105.1(4)
Y N1 C10 C15 75.2(5)
C2 N1 C10 C11 75.1(5)
Y N1 C10 C11 -104.5(4)
C15 C10 C11 C12 -1.9(7)
N1 C10 C11 C12 177.8(4)
C15 C10 C11 C16 175.7(4)
N1 C10 C11 C16 -4.5(6)
C10 C11 C12 C13 1.3(8)
C16 C11 C12 C13 -176.4(5)
C11 C12 C13 C14 -0.4(9)
C12 C13 C14 C15 0.0(9)
C13 C14 C15 C10 -0.6(7)
C13 C14 C15 C19 177.1(5)
C11 C10 C15 C14 1.5(6)
N1 C10 C15 C14 -178.2(4)
C11 C10 C15 C19 -176.1(4)
N1 C10 C15 C19 4.2(6)
C12 C11 C16 C17 71.1(6)
C10 C11 C16 C17 -106.5(5)
C12 C11 C16 C18 -50.3(7)
C10 C11 C16 C18 132.1(5)
C14 C15 C19 C20 53.2(6)
C10 C15 C19 C20 -129.2(5)
C14 C15 C19 C21 -70.1(6)
C10 C15 C19 C21 107.5(5)
N3 C8 C8A C9A -1.8(7)
C7 C9 C9A C8A 2.7(8)
C8 C8A C9A C9 -0.7(8)
